data_7706245
loop_
_publ_author_name
'Murphy, Gabriel L.'
'Kegler, Philip'
'Klinkenberg, Martina'
'Wang, Shuao'
'Alekseev, Evgeny V.'

_publ_section_title
;
 Extreme condition high temperature and high pressure studies of the
 K-U-Mo-O system.
;
_journal_issue 44
_journal_name_full 'Dalton transactions (Cambridge, England : 2003)'
_journal_page_first 15843
_journal_page_last 15853
_journal_paper_doi 10.1039/d0dt03367g
_journal_volume 49
_journal_year 2020
_chemical_formula_sum 'K0.8 Mo1.6 O6.4 U0.4'
_chemical_formula_weight 382.40
_space_group_crystal_system monoclinic
_space_group_IT_number 14
_space_group_name_Hall '-P 2ybc'
_space_group_name_H-M_alt 'P 1 21/c 1'
_audit_creation_method SHELXL-2018/3
_audit_update_record
;
2020-09-15 deposited with the CCDC.	2020-10-31 downloaded from the CCDC.
;
_cell_angle_alpha 90
_cell_angle_beta 106.912(6)
_cell_angle_gamma 90
_cell_formula_units_Z 5
_cell_length_a 9.0775(5)
_cell_length_b 4.9444(2)
_cell_length_c 15.2017(10)
_cell_measurement_reflns_used 7249
_cell_measurement_temperature 293(2)
_cell_measurement_theta_max 32.392
_cell_measurement_theta_min 2.801
_cell_volume 652.79(7)
_computing_structure_refinement 'SHELXL-2018/3 (Sheldrick, 2018)'
_computing_structure_solution 'SHELXT 2018/2 (Sheldrick, 2018)'
_diffrn_ambient_temperature 293(2)
_diffrn_detector_area_resol_mean 15.9834
_diffrn_measured_fraction_theta_full 0.999
_diffrn_measured_fraction_theta_max 0.933
_diffrn_measurement_device_type 'SuperNova, Dual, Cu at zero, Eos'
_diffrn_measurement_method '\w scans'
_diffrn_radiation_type MoK\a
_diffrn_radiation_wavelength 0.71073
_diffrn_reflns_av_R_equivalents 0.0354
_diffrn_reflns_av_unetI/netI 0.0375
_diffrn_reflns_Laue_measured_fraction_full 0.999
_diffrn_reflns_Laue_measured_fraction_max 0.933
_diffrn_reflns_limit_h_max 13
_diffrn_reflns_limit_h_min -13
_diffrn_reflns_limit_k_max 7
_diffrn_reflns_limit_k_min -7
_diffrn_reflns_limit_l_max 22
_diffrn_reflns_limit_l_min -22
_diffrn_reflns_number 6853
_diffrn_reflns_point_group_measured_fraction_full 0.999
_diffrn_reflns_point_group_measured_fraction_max 0.933
_diffrn_reflns_theta_full 25.242
_diffrn_reflns_theta_max 32.392
_diffrn_reflns_theta_min 2.801
_exptl_absorpt_coefficient_mu 16.826
_exptl_crystal_colour orange
_exptl_crystal_density_diffrn 4.864
_exptl_crystal_description column
_exptl_crystal_F_000 852
_refine_diff_density_max 1.775
_refine_diff_density_min -3.342
_refine_diff_density_rms 0.327
_refine_ls_extinction_method none
_refine_ls_goodness_of_fit_ref 1.022
_refine_ls_hydrogen_treatment undef
_refine_ls_matrix_type full
_refine_ls_number_parameters 106
_refine_ls_number_reflns 2189
_refine_ls_number_restraints 0
_refine_ls_restrained_S_all 1.022
_refine_ls_R_factor_all 0.0518
_refine_ls_R_factor_gt 0.0334
_refine_ls_shift/su_max 0.000
_refine_ls_shift/su_mean 0.000
_refine_ls_structure_factor_coef Fsqd
_refine_ls_weighting_details 'w=1/[\s^2^(Fo^2^)+(0.0343P)^2^] where P=(Fo^2^+2Fc^2^)/3'
_refine_ls_weighting_scheme calc
_refine_ls_wR_factor_gt 0.0712
_refine_ls_wR_factor_ref 0.0784
_reflns_Friedel_coverage 0.000
_reflns_number_gt 1599
_reflns_number_total 2189
_reflns_threshold_expression 'I > 2\s(I)'
_cod_data_source_file d0dt03367g2.cif
_cod_data_source_block shelx
_cod_original_sg_symbol_H-M 'P 21/c'
_cod_original_formula_sum 'K0.80 Mo1.60 O6.40 U0.40'
_cod_database_code 7706245
_shelx_shelxl_version_number 2018/3
_shelx_space_group_comment
;
The symmetry employed for this shelxl refinement is uniquely defined
by the following loop, which should always be used as a source of
symmetry information in preference to the above space-group names.
They are only intended as comments.
;

loop_
_space_group_symop_operation_xyz
'x, y, z'
'-x, y+1/2, -z+1/2'
'-x, -y, -z'
'x, -y-1/2, z-1/2'

loop_
_atom_site_label
_atom_site_type_symbol
_atom_site_fract_x
_atom_site_fract_y
_atom_site_fract_z
_atom_site_U_iso_or_equiv
_atom_site_adp_type
_atom_site_occupancy
_atom_site_site_symmetry_order
_atom_site_calc_flag
_atom_site_refinement_flags_posn
_atom_site_refinement_flags_adp
_atom_site_refinement_flags_occupancy
_atom_site_disorder_assembly
_atom_site_disorder_group
U1 U 1.000000 0.000000 0.500000 0.01032(9) Uani 1 2 d S . P . .
Mo1 Mo 0.80288(5) 0.49799(9) 0.31384(3) 0.00909(10) Uani 1 1 d . . . . .
Mo2 Mo 0.58180(5) 1.01119(9) 0.34489(3) 0.00868(10) Uani 1 1 d . . . . .
K1 K 0.72365(18) 0.5579(3) 0.59154(11) 0.0252(3) Uani 1 1 d . . . . .
O1 O 0.8741(5) 0.0963(9) 0.5644(3) 0.0161(9) Uani 1 1 d . . . . .
O2 O 0.9582(4) 0.3769(8) 0.4100(3) 0.0141(8) Uani 1 1 d . . . . .
O3 O 0.7808(4) 0.8198(8) 0.3947(3) 0.0135(8) Uani 1 1 d . . . . .
O4 O 0.4199(4) 1.1687(7) 0.2461(3) 0.0111(8) Uani 1 1 d . . . . .
O5 O 0.7247(4) 0.1934(8) 0.2585(3) 0.0119(8) Uani 1 1 d . . . . .
O6 O 0.8900(5) 0.6480(8) 0.2433(3) 0.0179(9) Uani 1 1 d . . . . .
O7 O 0.6434(4) 1.3097(7) 0.4054(3) 0.0143(8) Uani 1 1 d . . . . .
O8 O 0.4791(5) 0.8592(9) 0.4088(3) 0.0175(9) Uani 1 1 d . . . . .

loop_
_atom_site_aniso_label
_atom_site_aniso_U_11
_atom_site_aniso_U_22
_atom_site_aniso_U_33
_atom_site_aniso_U_23
_atom_site_aniso_U_13
_atom_site_aniso_U_12
U1 0.00730(13) 0.01260(14) 0.00819(14) 0.00122(11) -0.00227(9) -0.00136(11)
Mo1 0.00748(18) 0.0090(2) 0.0089(2) 0.00031(18) -0.00058(15) 0.00020(16)
Mo2 0.00667(18) 0.0091(2) 0.0080(2) -0.00001(17) -0.00150(16) 0.00026(17)
K1 0.0262(7) 0.0259(7) 0.0244(8) -0.0047(6) 0.0090(6) -0.0068(6)
O1 0.018(2) 0.0169(19) 0.012(2) -0.0005(17) 0.0024(18) -0.0010(16)
O2 0.0118(19) 0.0158(19) 0.011(2) 0.0027(16) -0.0026(16) 0.0004(15)
O3 0.0085(17) 0.0157(18) 0.011(2) -0.0001(16) -0.0048(15) 0.0034(14)
O4 0.0087(16) 0.0106(17) 0.010(2) 0.0022(15) -0.0035(15) -0.0001(14)
O5 0.0129(19) 0.0135(18) 0.007(2) 0.0001(15) -0.0006(16) 0.0014(14)
O6 0.019(2) 0.015(2) 0.018(3) 0.0025(17) 0.0018(19) -0.0012(16)
O7 0.016(2) 0.0117(18) 0.010(2) -0.0020(15) -0.0040(17) -0.0008(15)
O8 0.016(2) 0.025(2) 0.011(2) -0.0002(17) 0.0018(17) -0.0071(17)

loop_
_atom_type_symbol
_atom_type_description
_atom_type_scat_dispersion_real
_atom_type_scat_dispersion_imag
_atom_type_scat_source
K K 0.2009 0.2494 'International Tables Vol C Tables 4.2.6.8 and 6.1.1.4'
Mo Mo -1.6832 0.6857 'International Tables Vol C Tables 4.2.6.8 and 6.1.1.4'
O O 0.0106 0.0060 'International Tables Vol C Tables 4.2.6.8 and 6.1.1.4'
U U -9.6767 9.6646 'International Tables Vol C Tables 4.2.6.8 and 6.1.1.4'

loop_
_geom_angle_atom_site_label_1
_geom_angle_atom_site_label_2
_geom_angle_atom_site_label_3
_geom_angle
_geom_angle_site_symmetry_1
_geom_angle_site_symmetry_3
_geom_angle_publ_flag
O1 U1 O1 180.00(16) 3_756 . ?
O1 U1 O2 95.20(17) 3_756 3_756 ?
O1 U1 O2 84.80(17) . 3_756 ?
O1 U1 O2 84.80(17) 3_756 . ?
O1 U1 O2 95.20(17) . . ?
O2 U1 O2 180.0 3_756 . ?
O1 U1 O3 85.63(17) 3_756 3_766 ?
O1 U1 O3 94.37(17) . 3_766 ?
O2 U1 O3 86.58(14) 3_756 3_766 ?
O2 U1 O3 93.42(14) . 3_766 ?
O1 U1 O3 94.37(17) 3_756 1_545 ?
O1 U1 O3 85.63(17) . 1_545 ?
O2 U1 O3 93.42(14) 3_756 1_545 ?
O2 U1 O3 86.58(14) . 1_545 ?
O3 U1 O3 180.0 3_766 1_545 ?
O1 U1 K1 50.59(14) 3_756 3_766 ?
O1 U1 K1 129.41(14) . 3_766 ?
O2 U1 K1 131.67(10) 3_756 3_766 ?
O2 U1 K1 48.33(10) . 3_766 ?
O3 U1 K1 61.34(11) 3_766 3_766 ?
O3 U1 K1 118.66(11) 1_545 3_766 ?
O1 U1 K1 129.41(14) 3_756 1_545 ?
O1 U1 K1 50.59(14) . 1_545 ?
O2 U1 K1 48.33(10) 3_756 1_545 ?
O2 U1 K1 131.67(10) . 1_545 ?
O3 U1 K1 118.66(11) 3_766 1_545 ?
O3 U1 K1 61.34(11) 1_545 1_545 ?
K1 U1 K1 180.0 3_766 1_545 ?
O1 U1 K1 26.26(14) 3_756 3_756 ?
O1 U1 K1 153.74(14) . 3_756 ?
O2 U1 K1 69.69(11) 3_756 3_756 ?
O2 U1 K1 110.31(11) . 3_756 ?
O3 U1 K1 90.33(10) 3_766 3_756 ?
O3 U1 K1 89.67(10) 1_545 3_756 ?
K1 U1 K1 75.05(3) 3_766 3_756 ?
K1 U1 K1 104.95(3) 1_545 3_756 ?
O1 U1 K1 153.74(14) 3_756 . ?
O1 U1 K1 26.26(14) . . ?
O2 U1 K1 110.31(11) 3_756 . ?
O2 U1 K1 69.69(11) . . ?
O3 U1 K1 89.67(10) 3_766 . ?
O3 U1 K1 90.33(10) 1_545 . ?
K1 U1 K1 104.95(3) 3_766 . ?
K1 U1 K1 75.05(3) 1_545 . ?
K1 U1 K1 180.0 3_756 . ?
O6 Mo1 O5 105.7(2) . . ?
O6 Mo1 O2 105.09(19) . . ?
O5 Mo1 O2 102.26(18) . . ?
O6 Mo1 O3 100.70(19) . . ?
O5 Mo1 O3 147.94(16) . . ?
O2 Mo1 O3 87.83(17) . . ?
O6 Mo1 O4 96.67(18) . 2_645 ?
O5 Mo1 O4 86.25(16) . 2_645 ?
O2 Mo1 O4 153.25(18) . 2_645 ?
O3 Mo1 O4 72.79(15) . 2_645 ?
O6 Mo1 O7 172.28(17) . 1_545 ?
O5 Mo1 O7 74.13(16) . 1_545 ?
O2 Mo1 O7 82.35(16) . 1_545 ?
O3 Mo1 O7 77.25(14) . 1_545 ?
O4 Mo1 O7 75.61(14) 2_645 1_545 ?
O6 Mo1 K1 37.23(14) . 4_575 ?
O5 Mo1 K1 96.87(14) . 4_575 ?
O2 Mo1 K1 141.76(13) . 4_575 ?
O3 Mo1 K1 93.23(12) . 4_575 ?
O4 Mo1 K1 59.78(11) 2_645 4_575 ?
O7 Mo1 K1 135.11(10) 1_545 4_575 ?
O6 Mo1 K1 67.40(14) . 3_766 ?
O5 Mo1 K1 109.98(12) . 3_766 ?
O2 Mo1 K1 37.75(13) . 3_766 ?
O3 Mo1 K1 96.68(11) . 3_766 ?
O4 Mo1 K1 159.45(10) 2_645 3_766 ?
O7 Mo1 K1 120.10(10) 1_545 3_766 ?
K1 Mo1 K1 104.45(3) 4_575 3_766 ?
O8 Mo2 O7 102.5(2) . . ?
O8 Mo2 O4 101.67(19) . . ?
O7 Mo2 O4 97.09(17) . . ?
O8 Mo2 O3 99.2(2) . . ?
O7 Mo2 O3 94.93(17) . . ?
O4 Mo2 O3 152.95(19) . . ?
O8 Mo2 O4 96.62(18) . 2_645 ?
O7 Mo2 O4 158.91(17) . 2_645 ?
O4 Mo2 O4 87.52(9) . 2_645 ?
O3 Mo2 O4 73.12(16) . 2_645 ?
O8 Mo2 O5 177.03(18) . 1_565 ?
O7 Mo2 O5 79.67(18) . 1_565 ?
O4 Mo2 O5 79.94(15) . 1_565 ?
O3 Mo2 O5 78.51(16) . 1_565 ?
O4 Mo2 O5 80.91(14) 2_645 1_565 ?
O8 Mo2 K1 63.01(15) . 3_676 ?
O7 Mo2 K1 62.68(13) . 3_676 ?
O4 Mo2 K1 61.96(13) . 3_676 ?
O3 Mo2 K1 144.42(13) . 3_676 ?
O4 Mo2 K1 135.88(11) 2_645 3_676 ?
O5 Mo2 K1 119.93(10) 1_565 3_676 ?
O1 K1 O8 74.95(13) . 3_666 ?
O1 K1 O6 112.69(13) . 4_576 ?
O8 K1 O6 126.46(15) 3_666 4_576 ?
O1 K1 O5 84.14(12) . 4_566 ?
O8 K1 O5 60.11(12) 3_666 4_566 ?
O6 K1 O5 67.92(13) 4_576 4_566 ?
O1 K1 O2 63.51(12) . 3_766 ?
O8 K1 O2 138.09(13) 3_666 3_766 ?
O6 K1 O2 69.36(13) 4_576 3_766 ?
O5 K1 O2 108.16(12) 4_566 3_766 ?
O1 K1 O7 60.67(12) . 1_545 ?
O8 K1 O7 73.22(12) 3_666 1_545 ?
O6 K1 O7 158.66(13) 4_576 1_545 ?
O5 K1 O7 127.57(12) 4_566 1_545 ?
O2 K1 O7 90.42(12) 3_766 1_545 ?
O1 K1 O1 116.02(15) . 1_565 ?
O8 K1 O1 165.40(14) 3_666 1_565 ?
O6 K1 O1 60.13(13) 4_576 1_565 ?
O5 K1 O1 128.03(13) 4_566 1_565 ?
O2 K1 O1 54.74(11) 3_766 1_565 ?
O7 K1 O1 103.01(12) 1_545 1_565 ?
O1 K1 O8 118.79(13) . . ?
O8 K1 O8 92.85(12) 3_666 . ?
O6 K1 O8 121.63(13) 4_576 . ?
O5 K1 O8 140.12(12) 4_566 . ?
O2 K1 O8 111.27(12) 3_766 . ?
O7 K1 O8 58.40(11) 1_545 . ?
O1 K1 O8 73.58(11) 1_565 . ?
O1 K1 O4 138.83(12) . 3_676 ?
O8 K1 O4 84.39(12) 3_666 3_676 ?
O6 K1 O4 54.30(11) 4_576 3_676 ?
O5 K1 O4 54.71(10) 4_566 3_676 ?
O2 K1 O4 123.62(12) 3_766 3_676 ?
O7 K1 O4 144.86(11) 1_545 3_676 ?
O1 K1 O4 91.85(11) 1_565 3_676 ?
O8 K1 O4 97.11(11) . 3_676 ?
O1 K1 O7 133.72(12) . 3_676 ?
O8 K1 O7 59.35(11) 3_666 3_676 ?
O6 K1 O7 100.69(12) 4_576 3_676 ?
O5 K1 O7 79.63(11) 4_566 3_676 ?
O2 K1 O7 162.56(11) 3_766 3_676 ?
O7 K1 O7 97.02(11) 1_545 3_676 ?
O1 K1 O7 108.04(11) 1_565 3_676 ?
O8 K1 O7 60.82(10) . 3_676 ?
O4 K1 O7 47.87(10) 3_676 3_676 ?
O1 K1 O8 171.64(13) . 3_676 ?
O8 K1 O8 105.73(13) 3_666 3_676 ?
O6 K1 O8 73.85(11) 4_576 3_676 ?
O5 K1 O8 103.50(12) 4_566 3_676 ?
O2 K1 O8 116.18(11) 3_766 3_676 ?
O7 K1 O8 111.31(12) 1_545 3_676 ?
O1 K1 O8 61.95(11) 1_565 3_676 ?
O8 K1 O8 53.02(14) . 3_676 ?
O4 K1 O8 49.02(10) 3_676 3_676 ?
O7 K1 O8 46.39(10) 3_676 3_676 ?
O1 K1 Mo2 157.67(10) . 3_676 ?
O8 K1 Mo2 83.40(10) 3_666 3_676 ?
O6 K1 Mo2 75.97(9) 4_576 3_676 ?
O5 K1 Mo2 80.31(9) 4_566 3_676 ?
O2 K1 Mo2 137.00(9) 3_766 3_676 ?
O7 K1 Mo2 118.28(9) 1_545 3_676 ?
O1 K1 Mo2 86.26(9) 1_565 3_676 ?
O8 K1 Mo2 67.02(8) . 3_676 ?
O4 K1 Mo2 30.24(7) 3_676 3_676 ?
O7 K1 Mo2 27.02(7) 3_676 3_676 ?
O8 K1 Mo2 26.38(7) 3_676 3_676 ?
U1 O1 K1 137.2(2) . . ?
U1 O1 K1 102.97(18) . 1_545 ?
K1 O1 K1 116.02(15) . 1_545 ?
Mo1 O2 U1 135.2(2) . . ?
Mo1 O2 K1 119.86(19) . 3_766 ?
U1 O2 K1 95.92(13) . 3_766 ?
Mo2 O3 Mo1 112.2(2) . . ?
Mo2 O3 U1 125.36(18) . 1_565 ?
Mo1 O3 U1 119.53(17) . 1_565 ?
Mo2 O4 Mo1 125.72(19) . 2_655 ?
Mo2 O4 Mo2 131.91(19) . 2_655 ?
Mo1 O4 Mo2 101.83(16) 2_655 2_655 ?
Mo2 O4 K1 87.80(15) . 3_676 ?
Mo1 O4 K1 87.23(13) 2_655 3_676 ?
Mo2 O4 K1 102.64(13) 2_655 3_676 ?
Mo1 O5 Mo2 106.21(19) . 1_545 ?
Mo1 O5 K1 134.2(2) . 4_565 ?
Mo2 O5 K1 119.31(16) 1_545 4_565 ?
Mo1 O6 K1 121.3(2) . 4_575 ?
Mo2 O7 Mo1 99.94(19) . 1_565 ?
Mo2 O7 K1 143.5(2) . 1_565 ?
Mo1 O7 K1 111.10(14) 1_565 1_565 ?
Mo2 O7 K1 90.30(15) . 3_676 ?
Mo1 O7 K1 132.24(15) 1_565 3_676 ?
K1 O7 K1 82.98(11) 1_565 3_676 ?
Mo2 O8 K1 143.4(2) . 3_666 ?
Mo2 O8 K1 109.14(19) . . ?
K1 O8 K1 87.15(12) 3_666 . ?
Mo2 O8 K1 90.61(17) . 3_676 ?
K1 O8 K1 105.73(13) 3_666 3_676 ?
K1 O8 K1 126.98(14) . 3_676 ?

loop_
_geom_bond_atom_site_label_1
_geom_bond_atom_site_label_2
_geom_bond_distance
_geom_bond_site_symmetry_2
_geom_bond_publ_flag
U1 O1 1.772(4) 3_756 ?
U1 O1 1.772(4) . ?
U1 O2 2.278(4) 3_756 ?
U1 O2 2.278(4) . ?
U1 O3 2.337(4) 3_766 ?
U1 O3 2.337(4) 1_545 ?
U1 K1 3.8781(15) 3_766 ?
U1 K1 3.8781(15) 1_545 ?
U1 K1 4.2271(15) 3_756 ?
U1 K1 4.2271(15) . ?
Mo1 O6 1.678(4) . ?
Mo1 O5 1.770(4) . ?
Mo1 O2 1.812(4) . ?
Mo1 O3 2.056(4) . ?
Mo1 O4 2.135(4) 2_645 ?
Mo1 O7 2.464(4) 1_545 ?
Mo1 K1 3.9175(16) 4_575 ?
Mo1 K1 4.1256(16) 3_766 ?
Mo2 O8 1.705(4) . ?
Mo2 O7 1.743(4) . ?
Mo2 O4 1.933(4) . ?
Mo2 O3 1.984(4) . ?
Mo2 O4 2.184(4) 2_645 ?
Mo2 O5 2.282(4) 1_565 ?
Mo2 K1 3.8369(16) 3_676 ?
K1 O1 2.752(5) . ?
K1 O8 2.763(4) 3_666 ?
K1 O6 2.774(5) 4_576 ?
K1 O5 2.824(4) 4_566 ?
K1 O2 2.913(4) 3_766 ?
K1 O7 2.974(5) 1_545 ?
K1 O1 3.075(4) 1_565 ?
K1 O8 3.358(5) . ?
K1 O4 3.389(4) 3_676 ?
K1 O7 3.409(4) 3_676 ?
K1 O8 3.419(5) 3_676 ?

loop_
_geom_torsion_atom_site_label_1
_geom_torsion_atom_site_label_2
_geom_torsion_atom_site_label_3
_geom_torsion_atom_site_label_4
_geom_torsion
_geom_torsion_site_symmetry_1
_geom_torsion_site_symmetry_2
_geom_torsion_site_symmetry_3
_geom_torsion_site_symmetry_4
_geom_torsion_publ_flag
O2 U1 O1 K1 166.5(3) 3_756 . . . ?
O2 U1 O1 K1 -13.5(3) . . . . ?
O3 U1 O1 K1 80.3(3) 3_766 . . . ?
O3 U1 O1 K1 -99.7(3) 1_545 . . . ?
K1 U1 O1 K1 24.4(4) 3_766 . . . ?
K1 U1 O1 K1 -155.6(4) 1_545 . . . ?
K1 U1 O1 K1 180.000(2) 3_756 . . . ?
O2 U1 O1 K1 -37.88(14) 3_756 . . 1_545 ?
O2 U1 O1 K1 142.12(15) . . . 1_545 ?
O3 U1 O1 K1 -124.04(14) 3_766 . . 1_545 ?
O3 U1 O1 K1 55.96(14) 1_545 . . 1_545 ?
K1 U1 O1 K1 180.000(0) 3_766 . . 1_545 ?
K1 U1 O1 K1 -24.4(4) 3_756 . . 1_545 ?
K1 U1 O1 K1 155.6(4) . . . 1_545 ?
O6 Mo1 O2 U1 -141.6(3) . . . . ?
O5 Mo1 O2 U1 -31.4(3) . . . . ?
O3 Mo1 O2 U1 117.9(3) . . . . ?
O4 Mo1 O2 U1 75.0(5) 2_645 . . . ?
O7 Mo1 O2 U1 40.5(3) 1_545 . . . ?
K1 Mo1 O2 U1 -149.67(17) 4_575 . . . ?
K1 Mo1 O2 U1 -138.3(4) 3_766 . . . ?
O6 Mo1 O2 K1 -3.3(2) . . . 3_766 ?
O5 Mo1 O2 K1 106.9(2) . . . 3_766 ?
O3 Mo1 O2 K1 -103.8(2) . . . 3_766 ?
O4 Mo1 O2 K1 -146.7(3) 2_645 . . 3_766 ?
O7 Mo1 O2 K1 178.7(2) 1_545 . . 3_766 ?
K1 Mo1 O2 K1 -11.4(3) 4_575 . . 3_766 ?
O6 Mo1 O5 Mo2 -173.46(18) . . . 1_545 ?
O2 Mo1 O5 Mo2 76.79(19) . . . 1_545 ?
O3 Mo1 O5 Mo2 -29.1(4) . . . 1_545 ?
O4 Mo1 O5 Mo2 -77.57(18) 2_645 . . 1_545 ?
O7 Mo1 O5 Mo2 -1.47(14) 1_545 . . 1_545 ?
K1 Mo1 O5 Mo2 -136.51(13) 4_575 . . 1_545 ?
K1 Mo1 O5 Mo2 115.36(12) 3_766 . . 1_545 ?
O6 Mo1 O5 K1 0.6(3) . . . 4_565 ?
O2 Mo1 O5 K1 -109.2(3) . . . 4_565 ?
O3 Mo1 O5 K1 144.9(3) . . . 4_565 ?
O4 Mo1 O5 K1 96.5(3) 2_645 . . 4_565 ?
O7 Mo1 O5 K1 172.6(3) 1_545 . . 4_565 ?
K1 Mo1 O5 K1 37.5(2) 4_575 . . 4_565 ?
K1 Mo1 O5 K1 -70.6(3) 3_766 . . 4_565 ?
O5 Mo1 O6 K1 80.5(2) . . . 4_575 ?
O2 Mo1 O6 K1 -171.8(2) . . . 4_575 ?
O3 Mo1 O6 K1 -81.1(2) . . . 4_575 ?
O4 Mo1 O6 K1 -7.5(2) 2_645 . . 4_575 ?
K1 Mo1 O6 K1 -174.0(3) 3_766 . . 4_575 ?
O8 Mo2 O7 Mo1 176.53(18) . . . 1_565 ?
O4 Mo2 O7 Mo1 -79.79(17) . . . 1_565 ?
O3 Mo2 O7 Mo1 75.92(18) . . . 1_565 ?
O4 Mo2 O7 Mo1 21.8(5) 2_645 . . 1_565 ?
O5 Mo2 O7 Mo1 -1.43(13) 1_565 . . 1_565 ?
K1 Mo2 O7 Mo1 -133.12(18) 3_676 . . 1_565 ?
O8 Mo2 O7 K1 28.2(4) . . . 1_565 ?
O4 Mo2 O7 K1 131.9(3) . . . 1_565 ?
O3 Mo2 O7 K1 -72.4(3) . . . 1_565 ?
O4 Mo2 O7 K1 -126.5(4) 2_645 . . 1_565 ?
O5 Mo2 O7 K1 -149.8(3) 1_565 . . 1_565 ?
K1 Mo2 O7 K1 78.6(3) 3_676 . . 1_565 ?
O8 Mo2 O7 K1 -50.35(18) . . . 3_676 ?
O4 Mo2 O7 K1 53.32(15) . . . 3_676 ?
O3 Mo2 O7 K1 -150.96(15) . . . 3_676 ?
O4 Mo2 O7 K1 154.9(4) 2_645 . . 3_676 ?
O5 Mo2 O7 K1 131.69(14) 1_565 . . 3_676 ?
O7 Mo2 O8 K1 168.1(4) . . . 3_666 ?
O4 Mo2 O8 K1 68.0(4) . . . 3_666 ?
O3 Mo2 O8 K1 -94.7(4) . . . 3_666 ?
O4 Mo2 O8 K1 -20.8(4) 2_645 . . 3_666 ?
K1 Mo2 O8 K1 117.9(4) 3_676 . . 3_666 ?
O7 Mo2 O8 K1 -79.68(19) . . . . ?
O4 Mo2 O8 K1 -179.75(16) . . . . ?
O3 Mo2 O8 K1 17.52(19) . . . . ?
O4 Mo2 O8 K1 91.42(17) 2_645 . . . ?
K1 Mo2 O8 K1 -129.82(19) 3_676 . . . ?
O7 Mo2 O8 K1 50.15(16) . . . 3_676 ?
O4 Mo2 O8 K1 -49.93(15) . . . 3_676 ?
O3 Mo2 O8 K1 147.35(14) . . . 3_676 ?
O4 Mo2 O8 K1 -138.75(12) 2_645 . . 3_676 ?
